data_4502313
loop_
_publ_author_name
'Li, Zuo-Xi'
'Hu, Tong-Liang'
'Ma, Hong'
'Zeng, Yong-Fei'
'Li, Cui-Jin'
'Tong, Ming-Liang'
'Bu, Xian-He'

_publ_section_title
;
 Adjusting the Porosity and Interpenetration of Cadmium(II) Coordination
 Polymers by Ligand Modification: Syntheses, Structures, and Adsorption
 Properties
;
_journal_issue 3
_journal_name_full 'Crystal Growth &amp; Design'
_journal_page_first 1138
_journal_paper_doi 10.1021/cg900980y
_journal_volume 10
_journal_year 2010
_chemical_formula_sum 'C38 H32 B2 Cd Cl6 F8 N12'
_chemical_formula_weight 1155.49
_chemical_name_systematic
; 
 ? 
;
_space_group_IT_number 14
_symmetry_cell_setting monoclinic
_symmetry_space_group_name_Hall '-P 2yn'
_symmetry_space_group_name_H-M 'P 1 21/n 1'
_atom_sites_solution_hydrogens geom
_atom_sites_solution_primary direct
_atom_sites_solution_secondary difmap
_audit_creation_method SHELXL-97
_cell_angle_alpha 90.00
_cell_angle_beta 103.69(3)
_cell_angle_gamma 90.00
_cell_formula_units_Z 2
_cell_length_a 8.2969(17)
_cell_length_b 21.756(4)
_cell_length_c 13.781(3)
_cell_measurement_reflns_used 18542
_cell_measurement_temperature 113(2)
_cell_measurement_theta_max 27.6
_cell_measurement_theta_min 3.0
_cell_volume 2416.9(9)
_computing_cell_refinement 'CrystalClear (Rigaku/MSC Inc., 2005)'
_computing_data_collection 'CrystalClear (Rigaku/MSC Inc., 2005)'
_computing_data_reduction 'CrystalClear (Rigaku/MSC Inc., 2005)'
_computing_molecular_graphics 'Bruker SHELXTL'
_computing_publication_material 'Bruker SHELXTL'
_computing_structure_refinement 'SHELXL-97 (Sheldrick, 1997)'
_computing_structure_solution 'SHELXS-97 (Sheldrick, 1990)'
_diffrn_ambient_temperature 113(2)
_diffrn_detector_area_resol_mean 9
_diffrn_measured_fraction_theta_full 0.999
_diffrn_measured_fraction_theta_max 0.999
_diffrn_measurement_device_type 'CCD area detector'
_diffrn_measurement_method \w
_diffrn_radiation_monochromator graphite
_diffrn_radiation_source 'fine-focus sealed tube'
_diffrn_radiation_type MoK\a
_diffrn_radiation_wavelength 0.71073
_diffrn_reflns_av_R_equivalents 0.0824
_diffrn_reflns_av_sigmaI/netI 0.0642
_diffrn_reflns_limit_h_max 9
_diffrn_reflns_limit_h_min -9
_diffrn_reflns_limit_k_max 25
_diffrn_reflns_limit_k_min -25
_diffrn_reflns_limit_l_max 16
_diffrn_reflns_limit_l_min -16
_diffrn_reflns_number 20431
_diffrn_reflns_theta_full 25.02
_diffrn_reflns_theta_max 25.02
_diffrn_reflns_theta_min 3.04
_diffrn_standards_decay_% 0
_diffrn_standards_interval_count 0
_diffrn_standards_interval_time 0
_exptl_absorpt_coefficient_mu 0.858
_exptl_absorpt_correction_T_max 0.879
_exptl_absorpt_correction_T_min 0.842
_exptl_absorpt_correction_type multi-scan
_exptl_absorpt_process_details CrystalClear
_exptl_crystal_colour Colorless
_exptl_crystal_density_diffrn 1.588
_exptl_crystal_density_method 'not measured'
_exptl_crystal_description block
_exptl_crystal_F_000 1152
_exptl_crystal_size_max 0.20
_exptl_crystal_size_mid 0.18
_exptl_crystal_size_min 0.15
_refine_diff_density_max 0.716
_refine_diff_density_min -0.478
_refine_diff_density_rms 0.087
_refine_ls_extinction_method none
_refine_ls_goodness_of_fit_ref 1.074
_refine_ls_hydrogen_treatment constr
_refine_ls_matrix_type full
_refine_ls_number_parameters 314
_refine_ls_number_reflns 4257
_refine_ls_number_restraints 0
_refine_ls_restrained_S_all 1.074
_refine_ls_R_factor_all 0.0909
_refine_ls_R_factor_gt 0.0560
_refine_ls_shift/su_max 0.000
_refine_ls_shift/su_mean 0.000
_refine_ls_structure_factor_coef Fsqd
_refine_ls_weighting_details 'calc w=1/[\s^2^(Fo^2^)+(0.0400P)^2^+5.1985P] where P=(Fo^2^+2Fc^2^)/3'
_refine_ls_weighting_scheme calc
_refine_ls_wR_factor_gt 0.1086
_refine_ls_wR_factor_ref 0.1210
_reflns_number_gt 3066
_reflns_number_total 4257
_reflns_threshold_expression >2sigma(I)
_cod_data_source_file cg900980y_si_002.cif
_cod_data_source_block 1
_cod_original_sg_symbol_H-M 'P 21/n'
_cod_database_code 4502313

loop_
_symmetry_equiv_pos_as_xyz
'x, y, z'
'-x+1/2, y+1/2, -z+1/2'
'-x, -y, -z'
'x-1/2, -y-1/2, z-1/2'

loop_
_atom_site_label
_atom_site_type_symbol
_atom_site_fract_x
_atom_site_fract_y
_atom_site_fract_z
_atom_site_U_iso_or_equiv
_atom_site_adp_type
_atom_site_occupancy
_atom_site_symmetry_multiplicity
_atom_site_calc_flag
_atom_site_refinement_flags
_atom_site_disorder_assembly
_atom_site_disorder_group
C1 C 0.3648(7) 0.1051(2) 1.1371(4) 0.0361(13) Uani 1 1 d . . .
H1 H 0.4304 0.1348 1.1169 0.043 Uiso 1 1 calc R . .
C2 C 0.2424(7) 0.0206(2) 1.1512(4) 0.0390(14) Uani 1 1 d . . .
H2 H 0.2069 -0.0200 1.1418 0.047 Uiso 1 1 calc R . .
C3 C 0.1973(7) 0.0601(2) 1.2147(4) 0.0410(14) Uani 1 1 d . . .
H3 H 0.1270 0.0521 1.2567 0.049 Uiso 1 1 calc R . .
C4 C 0.2662(7) 0.1703(2) 1.2595(4) 0.0379(13) Uani 1 1 d . . .
C5 C 0.1188(8) 0.1875(3) 1.2801(4) 0.0499(16) Uani 1 1 d . . .
H5 H 0.0238 0.1642 1.2559 0.060 Uiso 1 1 calc R . .
C6 C 0.4061(7) 0.2057(3) 1.2930(4) 0.0474(15) Uani 1 1 d . . .
H6 H 0.5060 0.1939 1.2791 0.057 Uiso 1 1 calc R . .
C7 C 0.2684(6) 0.0063(3) 0.7635(4) 0.0361(12) Uani 1 1 d . . .
H7 H 0.3312 -0.0253 0.7457 0.043 Uiso 1 1 calc R . .
C8 C 0.1807(7) 0.0753(3) 0.8476(4) 0.0436(14) Uani 1 1 d . . .
H8 H 0.1706 0.1008 0.9000 0.052 Uiso 1 1 calc R . .
C9 C 0.0808(7) 0.0770(3) 0.7539(4) 0.0490(16) Uani 1 1 d . . .
H9 H -0.0081 0.1034 0.7308 0.059 Uiso 1 1 calc R . .
C10 C 0.0675(6) 0.0156(2) 0.5986(4) 0.0311(13) Uani 1 1 d . . .
C11 C -0.0175(7) 0.0589(3) 0.5331(4) 0.0424(14) Uani 1 1 d . . .
H11 H -0.0295 0.0987 0.5552 0.051 Uiso 1 1 calc R . .
C12 C 0.0855(7) -0.0432(2) 0.5660(4) 0.0401(14) Uani 1 1 d . . .
H12 H 0.1431 -0.0724 0.6102 0.048 Uiso 1 1 calc R . .
C13 C 0.6181(6) 0.1335(2) 0.9247(4) 0.0329(12) Uani 1 1 d . . .
H13 H 0.5170 0.1374 0.8784 0.039 Uiso 1 1 calc R . .
C14 C 0.8122(7) 0.1005(3) 1.0420(4) 0.0458(15) Uani 1 1 d . . .
H14 H 0.8716 0.0763 1.0940 0.055 Uiso 1 1 calc R . .
C15 C 0.8727(7) 0.1513(3) 1.0067(4) 0.0499(16) Uani 1 1 d . . .
H15 H 0.9778 0.1683 1.0287 0.060 Uiso 1 1 calc R . .
C16 C 0.7510(7) 0.2255(2) 0.8702(4) 0.0365(13) Uani 1 1 d . . .
C17 C 0.6108(7) 0.2603(3) 0.8370(4) 0.0478(15) Uani 1 1 d . . .
H17 H 0.5116 0.2491 0.8525 0.057 Uiso 1 1 calc R . .
C18 C 0.8987(7) 0.2415(3) 0.8472(4) 0.0455(15) Uani 1 1 d . . .
H18 H 0.9922 0.2169 0.8681 0.055 Uiso 1 1 calc R . .
Cd1 Cd 0.5000 0.0000 1.0000 0.02273(16) Uani 1 2 d S . .
N1 N 0.3485(5) 0.04857(18) 1.1018(3) 0.0320(10) Uani 1 1 d . . .
N2 N 0.2762(5) 0.11490(18) 1.2053(3) 0.0337(10) Uani 1 1 d . . .
N3 N 0.2978(5) 0.03078(19) 0.8533(3) 0.0333(10) Uani 1 1 d . . .
N4 N 0.1369(5) 0.03217(19) 0.7003(3) 0.0333(10) Uani 1 1 d . . .
N5 N 0.6522(5) 0.08922(17) 0.9912(3) 0.0303(10) Uani 1 1 d . . .
N6 N 0.7454(5) 0.17230(19) 0.9311(3) 0.0359(11) Uani 1 1 d . . .
B1 B 0.8250(11) 0.2392(5) 0.5154(8) 0.073(3) Uani 1 1 d . . .
C19 C 0.4894(9) 0.1298(4) 0.5668(6) 0.083(2) Uani 1 1 d . . .
H19 H 0.5652 0.1586 0.5455 0.099 Uiso 1 1 calc R . .
Cl1 Cl 0.5983(3) 0.08922(15) 0.67078(18) 0.1308(10) Uani 1 1 d . . .
Cl2 Cl 0.3261(3) 0.17095(12) 0.5942(3) 0.1287(10) Uani 1 1 d . . .
Cl3 Cl 0.4154(4) 0.07721(13) 0.4706(2) 0.1309(10) Uani 1 1 d . . .
F1 F 0.7967(6) 0.1910(2) 0.4539(4) 0.1059(16) Uani 1 1 d . A .
F2 F 0.7006(6) 0.2560(3) 0.5552(4) 0.1163(18) Uani 1 1 d . A .
F3 F 0.9765(7) 0.2541(4) 0.5580(5) 0.160(3) Uani 1 1 d . A .
F4 F 0.8041(9) 0.2877(3) 0.4425(7) 0.112(4) Uani 0.646(10) 1 d P A 1
F4' F 0.873(2) 0.1943(6) 0.6040(10) 0.121(7) Uani 0.354(10) 1 d P A 2

loop_
_atom_site_aniso_label
_atom_site_aniso_U_11
_atom_site_aniso_U_22
_atom_site_aniso_U_33
_atom_site_aniso_U_23
_atom_site_aniso_U_13
_atom_site_aniso_U_12
C1 0.046(3) 0.032(3) 0.034(3) -0.005(2) 0.017(3) 0.004(2)
C2 0.045(3) 0.032(3) 0.044(3) -0.005(2) 0.017(3) -0.001(2)
C3 0.046(4) 0.043(4) 0.041(3) -0.006(3) 0.025(3) 0.002(3)
C4 0.053(4) 0.033(3) 0.030(3) -0.007(2) 0.013(3) 0.006(3)
C5 0.047(4) 0.051(4) 0.056(4) -0.020(3) 0.020(3) -0.001(3)
C6 0.048(4) 0.044(4) 0.054(4) -0.009(3) 0.021(3) 0.012(3)
C7 0.041(3) 0.036(3) 0.027(3) -0.002(3) -0.001(2) 0.004(3)
C8 0.051(4) 0.044(4) 0.031(3) -0.007(3) 0.000(3) 0.005(3)
C9 0.051(4) 0.053(4) 0.033(3) -0.005(3) -0.008(3) 0.022(3)
C10 0.037(3) 0.028(3) 0.023(3) 0.0033(19) -0.004(2) -0.003(2)
C11 0.055(4) 0.036(3) 0.028(3) -0.004(2) -0.006(3) 0.005(3)
C12 0.051(4) 0.035(3) 0.025(3) 0.003(2) -0.010(3) 0.005(3)
C13 0.033(3) 0.030(3) 0.034(3) 0.002(2) 0.005(2) -0.004(2)
C14 0.045(4) 0.042(4) 0.042(3) 0.015(3) -0.006(3) -0.006(3)
C15 0.049(4) 0.050(4) 0.044(4) 0.017(3) -0.003(3) -0.019(3)
C16 0.046(4) 0.034(3) 0.030(3) 0.011(2) 0.010(3) -0.006(3)
C17 0.048(4) 0.049(4) 0.050(4) 0.014(3) 0.018(3) -0.006(3)
C18 0.045(4) 0.041(3) 0.052(4) 0.015(3) 0.015(3) 0.001(3)
Cd1 0.0311(3) 0.0185(2) 0.0174(2) -0.0011(2) 0.00362(18) -0.0010(3)
N1 0.041(3) 0.026(2) 0.031(2) -0.0038(18) 0.012(2) 0.0061(19)
N2 0.047(3) 0.026(2) 0.031(2) -0.0059(18) 0.015(2) 0.004(2)
N3 0.037(3) 0.032(2) 0.026(2) -0.0007(19) -0.0013(19) -0.001(2)
N4 0.038(3) 0.036(2) 0.021(2) 0.0020(19) -0.0036(19) 0.003(2)
N5 0.042(3) 0.021(2) 0.027(2) 0.0014(18) 0.006(2) -0.0035(18)
N6 0.044(3) 0.031(2) 0.033(3) 0.0095(19) 0.008(2) -0.007(2)
B1 0.048(6) 0.081(7) 0.098(8) -0.041(6) 0.031(5) -0.014(5)
C19 0.075(6) 0.083(6) 0.088(6) 0.028(5) 0.015(4) -0.009(4)
Cl1 0.117(2) 0.187(3) 0.0768(16) 0.0437(17) -0.0012(14) 0.0277(19)
Cl2 0.0951(19) 0.1008(19) 0.193(3) 0.0077(19) 0.0400(19) 0.0016(15)
Cl3 0.166(3) 0.115(2) 0.0911(18) 0.0079(15) -0.0110(17) 0.0009(19)
F1 0.109(4) 0.080(3) 0.125(4) -0.038(3) 0.018(3) 0.013(3)
F2 0.070(3) 0.162(5) 0.116(4) -0.056(4) 0.021(3) 0.017(3)
F3 0.072(4) 0.238(8) 0.167(6) -0.094(6) 0.020(4) 0.003(4)
F4 0.100(6) 0.066(5) 0.184(9) 0.050(5) 0.063(6) 0.006(4)
F4' 0.200(19) 0.069(10) 0.084(10) 0.009(8) 0.015(10) 0.020(10)

loop_
_atom_type_symbol
_atom_type_description
_atom_type_scat_dispersion_real
_atom_type_scat_dispersion_imag
_atom_type_scat_source
C C 0.0033 0.0016 'International Tables Vol C Tables 4.2.6.8 and 6.1.1.4'
H H 0.0000 0.0000 'International Tables Vol C Tables 4.2.6.8 and 6.1.1.4'
B B 0.0013 0.0007 'International Tables Vol C Tables 4.2.6.8 and 6.1.1.4'
N N 0.0061 0.0033 'International Tables Vol C Tables 4.2.6.8 and 6.1.1.4'
F F 0.0171 0.0103 'International Tables Vol C Tables 4.2.6.8 and 6.1.1.4'
Cd Cd -0.8075 1.2024 'International Tables Vol C Tables 4.2.6.8 and 6.1.1.4'
Cl Cl 0.1484 0.1585 'International Tables Vol C Tables 4.2.6.8 and 6.1.1.4'

loop_
_geom_angle_atom_site_label_1
_geom_angle_atom_site_label_2
_geom_angle_atom_site_label_3
_geom_angle
_geom_angle_site_symmetry_1
_geom_angle_site_symmetry_3
N1 C1 N2 112.5(5) . .
N1 C1 H1 123.8 . .
N2 C1 H1 123.8 . .
C3 C2 N1 110.4(5) . .
C3 C2 H2 124.8 . .
N1 C2 H2 124.8 . .
C2 C3 N2 106.3(5) . .
C2 C3 H3 126.9 . .
N2 C3 H3 126.9 . .
C5 C4 C6 120.0(5) . .
C5 C4 N2 120.2(5) . .
C6 C4 N2 119.8(5) . .
C4 C5 C17 120.2(6) . 4_566
C4 C5 H5 119.9 . .
C17 C5 H5 119.9 4_566 .
C4 C6 C18 120.3(5) . 4_566
C4 C6 H6 119.9 . .
C18 C6 H6 119.9 4_566 .
N3 C7 N4 112.4(5) . .
N3 C7 H7 123.8 . .
N4 C7 H7 123.8 . .
C9 C8 N3 109.9(5) . .
C9 C8 H8 125.0 . .
N3 C8 H8 125.0 . .
C8 C9 N4 106.5(5) . .
C8 C9 H9 126.7 . .
N4 C9 H9 126.7 . .
C12 C10 C11 120.1(5) . .
C12 C10 N4 120.3(4) . .
C11 C10 N4 119.7(4) . .
C10 C11 C12 120.1(5) . 3_556
C10 C11 H11 120.0 . .
C12 C11 H11 120.0 3_556 .
C10 C12 C11 119.9(5) . 3_556
C10 C12 H12 120.1 . .
C11 C12 H12 120.1 3_556 .
N5 C13 N6 112.4(5) . .
N5 C13 H13 123.8 . .
N6 C13 H13 123.8 . .
C15 C14 N5 111.1(5) . .
C15 C14 H14 124.5 . .
N5 C14 H14 124.5 . .
C14 C15 N6 105.1(5) . .
C14 C15 H15 127.4 . .
N6 C15 H15 127.4 . .
C17 C16 C18 120.8(5) . .
C17 C16 N6 119.8(5) . .
C18 C16 N6 119.4(5) . .
C16 C17 C5 119.2(5) . 4_665
C16 C17 H17 120.4 . .
C5 C17 H17 120.4 4_665 .
C6 C18 C16 119.4(5) 4_665 .
C6 C18 H18 120.3 4_665 .
C16 C18 H18 120.3 . .
N5 Cd1 N5 180.0 . 3_657
N5 Cd1 N1 91.69(14) . .
N5 Cd1 N1 88.31(14) 3_657 .
N5 Cd1 N1 88.31(14) . 3_657
N5 Cd1 N1 91.69(14) 3_657 3_657
N1 Cd1 N1 180.000(1) . 3_657
N5 Cd1 N3 89.82(14) . 3_657
N5 Cd1 N3 90.18(14) 3_657 3_657
N1 Cd1 N3 89.35(14) . 3_657
N1 Cd1 N3 90.65(14) 3_657 3_657
N5 Cd1 N3 90.18(14) . .
N5 Cd1 N3 89.82(14) 3_657 .
N1 Cd1 N3 90.65(14) . .
N1 Cd1 N3 89.35(14) 3_657 .
N3 Cd1 N3 180.000(1) 3_657 .
C1 N1 C2 104.7(4) . .
C1 N1 Cd1 128.2(4) . .
C2 N1 Cd1 126.3(3) . .
C1 N2 C3 106.2(4) . .
C1 N2 C4 127.6(5) . .
C3 N2 C4 126.2(4) . .
C7 N3 C8 105.2(4) . .
C7 N3 Cd1 128.1(3) . .
C8 N3 Cd1 126.5(3) . .
C7 N4 C9 106.0(4) . .
C7 N4 C10 127.2(4) . .
C9 N4 C10 126.8(4) . .
C13 N5 C14 104.4(4) . .
C13 N5 Cd1 128.0(3) . .
C14 N5 Cd1 126.4(3) . .
C13 N6 C15 107.0(4) . .
C13 N6 C16 127.1(4) . .
C15 N6 C16 125.9(4) . .
F3 B1 F2 120.6(8) . .
F3 B1 F1 119.4(8) . .
F2 B1 F1 116.2(7) . .
F3 B1 F4 94.4(8) . .
F2 B1 F4 96.3(8) . .
F1 B1 F4 99.1(8) . .
F3 B1 F4' 76.2(9) . .
F2 B1 F4' 85.7(9) . .
F1 B1 F4' 88.8(8) . .
F4 B1 F4' 169.9(10) . .
Cl2 C19 Cl1 111.2(5) . .
Cl2 C19 Cl3 110.5(4) . .
Cl1 C19 Cl3 108.2(4) . .
Cl2 C19 H19 109.0 . .
Cl1 C19 H19 109.0 . .
Cl3 C19 H19 109.0 . .

loop_
_geom_bond_atom_site_label_1
_geom_bond_atom_site_label_2
_geom_bond_distance
_geom_bond_site_symmetry_2
C1 N1 1.316(6) .
C1 N2 1.341(6) .
C1 H1 0.9300 .
C2 C3 1.342(7) .
C2 N1 1.375(6) .
C2 H2 0.9300 .
C3 N2 1.381(6) .
C3 H3 0.9300 .
C4 C5 1.371(8) .
C4 C6 1.378(8) .
C4 N2 1.431(6) .
C5 C17 1.390(7) 4_566
C5 H5 0.9300 .
C6 C18 1.379(7) 4_566
C6 H6 0.9300 .
C7 N3 1.316(6) .
C7 N4 1.347(6) .
C7 H7 0.9300 .
C8 C9 1.359(7) .
C8 N3 1.361(7) .
C8 H8 0.9300 .
C9 N4 1.370(7) .
C9 H9 0.9300 .
C10 C12 1.377(7) .
C10 C11 1.377(7) .
C10 N4 1.429(6) .
C11 C12 1.392(7) 3_556
C11 H11 0.9300 .
C12 C11 1.392(7) 3_556
C12 H12 0.9300 .
C13 N5 1.313(6) .
C13 N6 1.339(6) .
C13 H13 0.9300 .
C14 C15 1.351(7) .
C14 N5 1.369(6) .
C14 H14 0.9300 .
C15 N6 1.374(7) .
C15 H15 0.9300 .
C16 C17 1.373(7) .
C16 C18 1.381(7) .
C16 N6 1.437(6) .
C17 C5 1.390(7) 4_665
C17 H17 0.9300 .
C18 C6 1.379(7) 4_665
C18 H18 0.9300 .
Cd1 N5 2.334(4) .
Cd1 N5 2.334(4) 3_657
Cd1 N1 2.345(4) .
Cd1 N1 2.345(4) 3_657
Cd1 N3 2.397(4) 3_657
Cd1 N3 2.397(4) .
B1 F3 1.296(9) .
B1 F2 1.330(9) .
B1 F1 1.333(9) .
B1 F4 1.440(12) .
B1 F4' 1.540(16) .
C19 Cl2 1.738(8) .
C19 Cl1 1.743(7) .
C19 Cl3 1.749(8) .
C19 H19 0.9800 .

loop_
_geom_torsion_atom_site_label_1
_geom_torsion_atom_site_label_2
_geom_torsion_atom_site_label_3
_geom_torsion_atom_site_label_4
_geom_torsion
_geom_torsion_site_symmetry_1
_geom_torsion_site_symmetry_4
N1 C2 C3 N2 0.3(6) . .
C6 C4 C5 C17 -1.7(9) . 4_566
N2 C4 C5 C17 176.8(5) . 4_566
C5 C4 C6 C18 -0.1(9) . 4_566
N2 C4 C6 C18 -178.6(5) . 4_566
N3 C8 C9 N4 0.3(7) . .
C12 C10 C11 C12 0.1(10) . 3_556
N4 C10 C11 C12 -180.0(5) . 3_556
C11 C10 C12 C11 -0.1(10) . 3_556
N4 C10 C12 C11 180.0(5) . 3_556
N5 C14 C15 N6 0.0(7) . .
C18 C16 C17 C5 -0.3(9) . 4_665
N6 C16 C17 C5 178.5(5) . 4_665
C17 C16 C18 C6 2.1(9) . 4_665
N6 C16 C18 C6 -176.7(5) . 4_665
N2 C1 N1 C2 -0.1(6) . .
N2 C1 N1 Cd1 -170.3(3) . .
C3 C2 N1 C1 -0.2(6) . .
C3 C2 N1 Cd1 170.3(4) . .
N5 Cd1 N1 C1 -2.2(4) . .
N5 Cd1 N1 C1 177.8(4) 3_657 .
N1 Cd1 N1 C1 159(16) 3_657 .
N3 Cd1 N1 C1 87.6(4) 3_657 .
N3 Cd1 N1 C1 -92.4(4) . .
N5 Cd1 N1 C2 -170.4(4) . .
N5 Cd1 N1 C2 9.6(4) 3_657 .
N1 Cd1 N1 C2 -9(17) 3_657 .
N3 Cd1 N1 C2 -80.6(4) 3_657 .
N3 Cd1 N1 C2 99.4(4) . .
N1 C1 N2 C3 0.3(6) . .
N1 C1 N2 C4 179.2(5) . .
C2 C3 N2 C1 -0.3(6) . .
C2 C3 N2 C4 -179.3(5) . .
C5 C4 N2 C1 142.9(6) . .
C6 C4 N2 C1 -38.7(8) . .
C5 C4 N2 C3 -38.4(8) . .
C6 C4 N2 C3 140.1(6) . .
N4 C7 N3 C8 -0.8(6) . .
N4 C7 N3 Cd1 175.2(3) . .
C9 C8 N3 C7 0.3(6) . .
C9 C8 N3 Cd1 -175.8(4) . .
N5 Cd1 N3 C7 109.9(4) . .
N5 Cd1 N3 C7 -70.1(4) 3_657 .
N1 Cd1 N3 C7 -158.4(4) . .
N1 Cd1 N3 C7 21.6(4) 3_657 .
N3 Cd1 N3 C7 -33.4(17) 3_657 .
N5 Cd1 N3 C8 -74.9(4) . .
N5 Cd1 N3 C8 105.1(4) 3_657 .
N1 Cd1 N3 C8 16.8(4) . .
N1 Cd1 N3 C8 -163.2(4) 3_657 .
N3 Cd1 N3 C8 141.9(16) 3_657 .
N3 C7 N4 C9 1.0(6) . .
N3 C7 N4 C10 -177.9(4) . .
C8 C9 N4 C7 -0.8(6) . .
C8 C9 N4 C10 178.1(5) . .
C12 C10 N4 C7 26.2(8) . .
C11 C10 N4 C7 -153.7(5) . .
C12 C10 N4 C9 -152.4(6) . .
C11 C10 N4 C9 27.6(8) . .
N6 C13 N5 C14 -0.8(6) . .
N6 C13 N5 Cd1 -168.9(3) . .
C15 C14 N5 C13 0.5(7) . .
C15 C14 N5 Cd1 168.8(4) . .
N5 Cd1 N5 C13 120.3(7) 3_657 .
N1 Cd1 N5 C13 -90.9(4) . .
N1 Cd1 N5 C13 89.1(4) 3_657 .
N3 Cd1 N5 C13 179.8(4) 3_657 .
N3 Cd1 N5 C13 -0.2(4) . .
N5 Cd1 N5 C14 -45.3(4) 3_657 .
N1 Cd1 N5 C14 103.5(4) . .
N1 Cd1 N5 C14 -76.5(4) 3_657 .
N3 Cd1 N5 C14 14.2(4) 3_657 .
N3 Cd1 N5 C14 -165.8(4) . .
N5 C13 N6 C15 0.8(6) . .
N5 C13 N6 C16 179.9(5) . .
C14 C15 N6 C13 -0.5(6) . .
C14 C15 N6 C16 -179.5(5) . .
C17 C16 N6 C13 35.1(8) . .
C18 C16 N6 C13 -146.2(6) . .
C17 C16 N6 C15 -146.1(6) . .
C18 C16 N6 C15 32.7(8) . .
